data_1556624
loop_
_publ_author_name
'Hazra, S.'
'Rocha, B.G.M.'
'Guedes da Silva, M.F.C.'
'Karmakar, A.'
'Pombeiro, A.J.L.'

_publ_section_title
;
 Syntheses, Structures, and Catalytic Hydrocarbon Oxidation Properties of
 N-Heterocycle-Sulfonated Schiff Base Copper(II) Complexes
;
_journal_name_full Inorganics
_journal_page_first 17
_journal_paper_doi 10.3390/inorganics7020017
_journal_volume 7
_journal_year 2019
_chemical_formula_sum 'C13 H11 N O4 S'
_chemical_formula_weight 277.29
_space_group_crystal_system triclinic
_space_group_IT_number 2
_space_group_name_Hall '-P 1'
_space_group_name_H-M_alt 'P -1'
_atom_sites_solution_hydrogens mixed
_cell_angle_alpha 70.313(3)
_cell_angle_beta 82.104(3)
_cell_angle_gamma 76.733(3)
_cell_formula_units_Z 4
_cell_length_a 9.0847(6)
_cell_length_b 10.5878(8)
_cell_length_c 13.3058(9)
_cell_measurement_reflns_used 1744
_cell_measurement_temperature 150(2)
_cell_measurement_theta_max 25.94
_cell_measurement_theta_min 2.79
_cell_volume 1170.35(14)
_computing_cell_refinement 'Bruker SAINT'
_computing_data_collection 'Bruker APEX2'
_computing_data_reduction 'Bruker SAINT'
_computing_molecular_graphics 'Ortep-3 for Windows (Farrugia, 1997)'
_computing_publication_material 'WinGX publication routines (Farrugia, 1999)'
_computing_structure_refinement 'SHELXL-2013 (Sheldrick, 2013)'
_computing_structure_solution 'SIR97 (Giacovazzo et al, 1997)'
_diffrn_ambient_temperature 150(2)
_diffrn_measured_fraction_theta_full 0.979
_diffrn_measured_fraction_theta_max 0.979
_diffrn_measurement_device_type 'Bruker APEX-II CCD'
_diffrn_measurement_method '\f and \w scans'
_diffrn_radiation_type MoK\a
_diffrn_radiation_wavelength 0.71069
_diffrn_reflns_av_R_equivalents 0.0560
_diffrn_reflns_av_unetI/netI 0.0978
_diffrn_reflns_Laue_measured_fraction_full 0.979
_diffrn_reflns_Laue_measured_fraction_max 0.979
_diffrn_reflns_limit_h_max 10
_diffrn_reflns_limit_h_min -10
_diffrn_reflns_limit_k_max 12
_diffrn_reflns_limit_k_min -12
_diffrn_reflns_limit_l_max 16
_diffrn_reflns_limit_l_min -13
_diffrn_reflns_number 9969
_diffrn_reflns_point_group_measured_fraction_full 0.979
_diffrn_reflns_point_group_measured_fraction_max 0.979
_diffrn_reflns_theta_full 25.240
_diffrn_reflns_theta_max 25.348
_diffrn_reflns_theta_min 2.737
_exptl_absorpt_coefficient_mu 0.286
_exptl_absorpt_correction_T_max 0.9775
_exptl_absorpt_correction_T_min 0.8868
_exptl_absorpt_correction_type multi-scan
_exptl_absorpt_process_details sadabs
_exptl_crystal_colour yellow
_exptl_crystal_density_diffrn 1.574
_exptl_crystal_description plate
_exptl_crystal_F_000 576
_exptl_crystal_size_max 0.430
_exptl_crystal_size_mid 0.120
_exptl_crystal_size_min 0.080
_refine_diff_density_max 0.372
_refine_diff_density_min -0.409
_refine_diff_density_rms 0.074
_refine_ls_extinction_coef .
_refine_ls_extinction_method none
_refine_ls_goodness_of_fit_ref 0.919
_refine_ls_hydrogen_treatment mixed
_refine_ls_matrix_type full
_refine_ls_number_parameters 349
_refine_ls_number_reflns 4194
_refine_ls_number_restraints 2
_refine_ls_restrained_S_all 0.920
_refine_ls_R_factor_all 0.1101
_refine_ls_R_factor_gt 0.0510
_refine_ls_shift/su_max 0.000
_refine_ls_shift/su_mean 0.000
_refine_ls_structure_factor_coef Fsqd
_refine_ls_weighting_details 'w=1/[\s^2^(Fo^2^)+(0.0483P)^2^+0.3576P] where P=(Fo^2^+2Fc^2^)/3'
_refine_ls_weighting_scheme calc
_refine_ls_wR_factor_gt 0.0991
_refine_ls_wR_factor_ref 0.1129
_reflns_Friedel_coverage 0.000
_reflns_Friedel_fraction_full .
_reflns_Friedel_fraction_max .
_reflns_number_gt 2554
_reflns_number_total 4194
_reflns_threshold_expression 'I > 2\s(I)'
_cod_data_source_file Inorganics-2019-7-17.cif
_cod_data_source_block Compound1
_cod_database_code 1556624
_shelx_space_group_comment
;
The symmetry employed for this shelxl refinement is uniquely defined
by the following loop, which should always be used as a source of
symmetry information in preference to the above space-group names.
They are only intended as comments.
;
_shelx_estimated_absorpt_t_min 0.887
_shelx_estimated_absorpt_t_max 0.977
_shelxl_version_number 2013-4

loop_
_space_group_symop_operation_xyz
'x, y, z'
'-x, -y, -z'

loop_
_atom_site_label
_atom_site_type_symbol
_atom_site_fract_x
_atom_site_fract_y
_atom_site_fract_z
_atom_site_U_iso_or_equiv
_atom_site_adp_type
_atom_site_occupancy
_atom_site_site_symmetry_order
_atom_site_calc_flag
_atom_site_refinement_flags_posn
_atom_site_refinement_flags_adp
_atom_site_refinement_flags_occupancy
_atom_site_disorder_assembly
_atom_site_disorder_group
C1 C 0.5307(4) -0.1129(3) 0.3674(2) 0.0187(8) Uani 1 1 d . . . . .
C2 C 0.6475(4) -0.2116(4) 0.3458(3) 0.0235(8) Uani 1 1 d . . . . .
H2 H 0.7082 -0.1885 0.2806 0.028 Uiso 1 1 calc R U . . .
C3 C 0.6780(4) -0.3418(3) 0.4158(3) 0.0259(8) Uani 1 1 d . . . . .
H3 H 0.7588 -0.4080 0.3992 0.031 Uiso 1 1 calc R U . . .
C4 C 0.5905(4) -0.3762(4) 0.5108(3) 0.0270(9) Uani 1 1 d . . . . .
H4 H 0.6113 -0.4662 0.5599 0.032 Uiso 1 1 calc R U . . .
C5 C 0.4726(4) -0.2794(4) 0.5346(3) 0.0242(8) Uani 1 1 d . . . . .
H5 H 0.4130 -0.3036 0.6001 0.029 Uiso 1 1 calc R U . . .
C6 C 0.4407(4) -0.1476(3) 0.4639(2) 0.0172(7) Uani 1 1 d . . . . .
C7 C 0.2166(4) -0.0735(3) 0.5669(2) 0.0191(8) Uani 1 1 d . . . . .
H7 H 0.2257 -0.1654 0.6127 0.023 Uiso 1 1 calc R U . . .
C11 C 0.0922(4) 0.0252(3) 0.5914(2) 0.0182(8) Uani 1 1 d . . . . .
C12 C -0.0053(4) -0.0228(4) 0.6814(3) 0.0207(8) Uani 1 1 d . . . . .
H12 H 0.0144 -0.1164 0.7238 0.025 Uiso 1 1 calc R U . . .
C13 C -0.1292(4) 0.0654(4) 0.7085(3) 0.0238(8) Uani 1 1 d . . . . .
H13 H -0.1953 0.0325 0.7689 0.029 Uiso 1 1 calc R U . . .
C14 C -0.1568(4) 0.2022(4) 0.6472(3) 0.0257(9) Uani 1 1 d . . . . .
H14 H -0.2416 0.2628 0.6667 0.031 Uiso 1 1 calc R U . . .
C15 C -0.0632(4) 0.2523(4) 0.5578(3) 0.0243(8) Uani 1 1 d . . . . .
H15 H -0.0843 0.3461 0.5160 0.029 Uiso 1 1 calc R U . . .
C16 C 0.0625(4) 0.1636(3) 0.5300(2) 0.0200(8) Uani 1 1 d . . . . .
C21 C 0.0898(4) 0.3910(3) -0.1501(2) 0.0182(8) Uani 1 1 d . . . . .
C22 C 0.0363(4) 0.2913(4) -0.1734(3) 0.0233(8) Uani 1 1 d . . . . .
H22 H -0.0214 0.3164 -0.2339 0.028 Uiso 1 1 calc R U . . .
C23 C 0.0664(4) 0.1563(4) -0.1093(3) 0.0254(8) Uani 1 1 d . . . . .
H23 H 0.0292 0.0892 -0.1258 0.030 Uiso 1 1 calc R U . . .
C24 C 0.1502(4) 0.1189(3) -0.0216(3) 0.0253(9) Uani 1 1 d . . . . .
H24 H 0.1716 0.0257 0.0217 0.030 Uiso 1 1 calc R U . . .
C25 C 0.2037(4) 0.2158(3) 0.0041(3) 0.0230(8) Uani 1 1 d . . . . .
H25 H 0.2610 0.1896 0.0650 0.028 Uiso 1 1 calc R U . . .
C26 C 0.1728(4) 0.3516(3) -0.0599(2) 0.0186(8) Uani 1 1 d . . . . .
C27 C 0.2860(4) 0.4373(3) 0.0531(3) 0.0200(8) Uani 1 1 d . . . . .
H27 H 0.2952 0.3495 0.1056 0.024 Uiso 1 1 calc R U . . .
C31 C 0.3387(4) 0.5405(3) 0.0771(2) 0.0185(8) Uani 1 1 d . . . . .
C32 C 0.4008(4) 0.5031(3) 0.1763(2) 0.0213(8) Uani 1 1 d . . . . .
H32 H 0.4031 0.4134 0.2250 0.026 Uiso 1 1 calc R U . . .
C33 C 0.4586(4) 0.5965(4) 0.2033(3) 0.0246(8) Uani 1 1 d . . . . .
H33 H 0.5021 0.5709 0.2700 0.030 Uiso 1 1 calc R U . . .
C34 C 0.4525(4) 0.7284(4) 0.1318(3) 0.0242(8) Uani 1 1 d . . . . .
H34 H 0.4901 0.7930 0.1513 0.029 Uiso 1 1 calc R U . . .
C35 C 0.3932(4) 0.7674(4) 0.0333(3) 0.0231(8) Uani 1 1 d . . . . .
H35 H 0.3914 0.8574 -0.0148 0.028 Uiso 1 1 calc R U . . .
C36 C 0.3357(4) 0.6735(3) 0.0051(3) 0.0211(8) Uani 1 1 d . . . . .
N1 N 0.3176(3) -0.0477(3) 0.4875(2) 0.0198(6) Uani 1 1 d . . . . .
H1 H 0.3099 0.0373 0.4451 0.024 Uiso 1 1 calc R U . . .
N2 N 0.2267(3) 0.4543(3) -0.0348(2) 0.0192(6) Uani 1 1 d . . . . .
H2N H 0.2188 0.5357 -0.0833 0.023 Uiso 1 1 calc R U . . .
O1 O 0.1583(3) 0.2051(2) 0.44496(18) 0.0258(6) Uani 1 1 d D . . . .
O2 O 0.2764(3) 0.7042(2) -0.08926(18) 0.0295(6) Uani 1 1 d D . . . .
O11 O 0.4002(3) 0.1459(3) 0.3071(2) 0.0454(8) Uani 1 1 d . . . . .
O12 O 0.4510(3) 0.0269(3) 0.17638(17) 0.0318(7) Uani 1 1 d . . . . .
O13 O 0.6582(3) 0.0798(3) 0.23937(18) 0.0327(7) Uani 1 1 d . . . . .
O21 O -0.0233(3) 0.6442(2) -0.17156(18) 0.0302(6) Uani 1 1 d . . . . .
O22 O -0.0388(3) 0.5586(2) -0.31709(19) 0.0351(7) Uani 1 1 d . . . . .
O23 O 0.2009(3) 0.5931(2) -0.28211(19) 0.0314(6) Uani 1 1 d . . . . .
S1 S 0.50591(10) 0.04934(9) 0.26430(6) 0.0208(2) Uani 1 1 d . . . . .
S2 S 0.05456(10) 0.56166(9) -0.23747(7) 0.0201(2) Uani 1 1 d . . . . .
H1O H 0.111(3) 0.296(2) 0.401(2) 0.030 Uiso 1 1 d D U . . .
H2O H 0.301(4) 0.783(3) -0.139(2) 0.030 Uiso 1 1 d D U . . .

loop_
_atom_site_aniso_label
_atom_site_aniso_U_11
_atom_site_aniso_U_22
_atom_site_aniso_U_33
_atom_site_aniso_U_23
_atom_site_aniso_U_13
_atom_site_aniso_U_12
C1 0.0220(19) 0.0205(19) 0.0150(18) -0.0048(15) -0.0046(15) -0.0060(16)
C2 0.028(2) 0.027(2) 0.0153(18) -0.0058(16) 0.0012(16) -0.0072(17)
C3 0.028(2) 0.019(2) 0.029(2) -0.0115(17) -0.0028(17) 0.0022(17)
C4 0.030(2) 0.0141(19) 0.030(2) 0.0004(16) -0.0053(17) 0.0003(17)
C5 0.028(2) 0.025(2) 0.0166(18) -0.0026(16) 0.0032(16) -0.0079(17)
C6 0.0187(18) 0.0187(19) 0.0153(17) -0.0069(15) -0.0036(14) -0.0020(15)
C7 0.024(2) 0.020(2) 0.0147(18) -0.0042(15) -0.0059(15) -0.0071(16)
C11 0.0181(18) 0.0212(19) 0.0177(18) -0.0085(15) -0.0064(15) -0.0021(15)
C12 0.023(2) 0.022(2) 0.0207(19) -0.0087(15) -0.0055(16) -0.0058(16)
C13 0.025(2) 0.034(2) 0.0163(18) -0.0102(17) -0.0003(16) -0.0102(18)
C14 0.022(2) 0.032(2) 0.028(2) -0.0187(18) -0.0031(17) -0.0003(17)
C15 0.026(2) 0.022(2) 0.026(2) -0.0078(16) -0.0081(17) -0.0007(17)
C16 0.0230(19) 0.025(2) 0.0141(17) -0.0077(15) -0.0054(15) -0.0038(16)
C21 0.0154(18) 0.0209(19) 0.0171(18) -0.0048(15) 0.0007(14) -0.0040(15)
C22 0.023(2) 0.027(2) 0.0185(19) -0.0057(16) -0.0007(15) -0.0049(17)
C23 0.032(2) 0.023(2) 0.026(2) -0.0112(17) 0.0015(17) -0.0094(17)
C24 0.034(2) 0.0149(19) 0.025(2) -0.0045(16) 0.0026(17) -0.0077(17)
C25 0.026(2) 0.022(2) 0.0209(19) -0.0070(16) 0.0010(16) -0.0054(17)
C26 0.0207(19) 0.0173(19) 0.0184(18) -0.0078(15) 0.0012(15) -0.0031(15)
C27 0.0176(19) 0.021(2) 0.0199(19) -0.0075(15) 0.0041(15) -0.0025(16)
C31 0.0205(19) 0.0204(19) 0.0159(18) -0.0074(15) 0.0029(15) -0.0064(16)
C32 0.025(2) 0.0183(19) 0.0179(19) -0.0031(15) 0.0006(16) -0.0041(16)
C33 0.027(2) 0.028(2) 0.0214(19) -0.0104(17) -0.0032(16) -0.0056(17)
C34 0.026(2) 0.029(2) 0.023(2) -0.0137(17) 0.0030(16) -0.0094(17)
C35 0.026(2) 0.019(2) 0.026(2) -0.0108(16) 0.0032(16) -0.0040(16)
C36 0.0197(19) 0.026(2) 0.0173(19) -0.0068(16) 0.0031(15) -0.0063(16)
N1 0.0256(16) 0.0157(16) 0.0171(15) -0.0034(12) -0.0034(13) -0.0036(13)
N2 0.0250(16) 0.0155(16) 0.0154(15) -0.0030(12) -0.0027(13) -0.0030(13)
O1 0.0336(15) 0.0195(14) 0.0188(13) -0.0021(11) -0.0005(11) -0.0012(12)
O2 0.0462(17) 0.0220(15) 0.0206(14) 0.0016(11) -0.0112(12) -0.0144(13)
O11 0.068(2) 0.0194(15) 0.0327(16) -0.0043(12) 0.0219(15) 0.0014(14)
O12 0.0428(16) 0.0356(16) 0.0181(13) -0.0014(11) -0.0129(12) -0.0145(13)
O13 0.0260(15) 0.0378(17) 0.0273(14) 0.0101(12) -0.0101(12) -0.0187(13)
O21 0.0399(16) 0.0183(14) 0.0271(14) -0.0087(11) 0.0033(12) 0.0037(12)
O22 0.0544(18) 0.0218(15) 0.0299(15) -0.0025(12) -0.0255(13) -0.0040(13)
O23 0.0229(14) 0.0245(15) 0.0360(15) 0.0012(12) 0.0069(12) -0.0050(12)
S1 0.0256(5) 0.0184(5) 0.0163(5) -0.0029(4) -0.0014(4) -0.0044(4)
S2 0.0235(5) 0.0168(5) 0.0180(5) -0.0041(4) -0.0010(4) -0.0023(4)

loop_
_atom_type_symbol
_atom_type_description
_atom_type_scat_dispersion_real
_atom_type_scat_dispersion_imag
_atom_type_scat_source
C C 0.0033 0.0016 'International Tables Vol C Tables 4.2.6.8 and 6.1.1.4'
H H 0.0000 0.0000 'International Tables Vol C Tables 4.2.6.8 and 6.1.1.4'
N N 0.0061 0.0033 'International Tables Vol C Tables 4.2.6.8 and 6.1.1.4'
O O 0.0106 0.0060 'International Tables Vol C Tables 4.2.6.8 and 6.1.1.4'
S S 0.1246 0.1234 'International Tables Vol C Tables 4.2.6.8 and 6.1.1.4'

loop_
_geom_angle_atom_site_label_1
_geom_angle_atom_site_label_2
_geom_angle_atom_site_label_3
_geom_angle
_geom_angle_site_symmetry_1
_geom_angle_site_symmetry_3
C2 C1 C6 119.0(3) . .
C2 C1 S1 114.9(2) . .
C6 C1 S1 126.1(3) . .
C3 C2 C1 121.7(3) . .
C3 C2 H2 119.2 . .
C1 C2 H2 119.2 . .
C2 C3 C4 119.6(3) . .
C2 C3 H3 120.2 . .
C4 C3 H3 120.2 . .
C3 C4 C5 120.0(3) . .
C3 C4 H4 120.0 . .
C5 C4 H4 120.0 . .
C6 C5 C4 120.8(3) . .
C6 C5 H5 119.6 . .
C4 C5 H5 119.6 . .
C5 C6 C1 119.0(3) . .
C5 C6 N1 120.9(3) . .
C1 C6 N1 120.0(3) . .
N1 C7 C11 125.5(3) . .
N1 C7 H7 117.2 . .
C11 C7 H7 117.2 . .
C16 C11 C12 119.3(3) . .
C16 C11 C7 123.6(3) . .
C12 C11 C7 117.1(3) . .
C13 C12 C11 120.3(3) . .
C13 C12 H12 119.8 . .
C11 C12 H12 119.8 . .
C12 C13 C14 119.7(3) . .
C12 C13 H13 120.2 . .
C14 C13 H13 120.2 . .
C15 C14 C13 121.3(3) . .
C15 C14 H14 119.4 . .
C13 C14 H14 119.4 . .
C14 C15 C16 119.4(3) . .
C14 C15 H15 120.3 . .
C16 C15 H15 120.3 . .
O1 C16 C15 122.6(3) . .
O1 C16 C11 117.4(3) . .
C15 C16 C11 120.0(3) . .
C22 C21 C26 118.5(3) . .
C22 C21 S2 119.0(2) . .
C26 C21 S2 122.4(2) . .
C23 C22 C21 120.7(3) . .
C23 C22 H22 119.7 . .
C21 C22 H22 119.7 . .
C24 C23 C22 120.0(3) . .
C24 C23 H23 120.0 . .
C22 C23 H23 120.0 . .
C23 C24 C25 120.6(3) . .
C23 C24 H24 119.7 . .
C25 C24 H24 119.7 . .
C24 C25 C26 119.4(3) . .
C24 C25 H25 120.3 . .
C26 C25 H25 120.3 . .
C25 C26 C21 120.7(3) . .
C25 C26 N2 120.5(3) . .
C21 C26 N2 118.8(3) . .
N2 C27 C31 125.0(3) . .
N2 C27 H27 117.5 . .
C31 C27 H27 117.5 . .
C32 C31 C36 119.7(3) . .
C32 C31 C27 117.1(3) . .
C36 C31 C27 123.2(3) . .
C33 C32 C31 120.2(3) . .
C33 C32 H32 119.9 . .
C31 C32 H32 119.9 . .
C32 C33 C34 119.4(3) . .
C32 C33 H33 120.3 . .
C34 C33 H33 120.3 . .
C35 C34 C33 121.5(3) . .
C35 C34 H34 119.2 . .
C33 C34 H34 119.2 . .
C34 C35 C36 119.4(3) . .
C34 C35 H35 120.3 . .
C36 C35 H35 120.3 . .
O2 C36 C35 122.6(3) . .
O2 C36 C31 117.6(3) . .
C35 C36 C31 119.8(3) . .
C7 N1 C6 124.8(3) . .
C7 N1 H1 117.6 . .
C6 N1 H1 117.6 . .
C27 N2 C26 125.6(3) . .
C27 N2 H2N 117.2 . .
C26 N2 H2N 117.2 . .
C16 O1 H1O 108(2) . .
C36 O2 H2O 113(2) . .
O12 S1 O11 113.48(17) . .
O12 S1 O13 112.07(14) . .
O11 S1 O13 113.29(16) . .
O12 S1 C1 105.50(14) . .
O11 S1 C1 107.55(15) . .
O13 S1 C1 104.06(15) . .
O23 S2 O21 112.99(15) . .
O23 S2 O22 112.95(15) . .
O21 S2 O22 113.55(16) . .
O23 S2 C21 106.25(15) . .
O21 S2 C21 105.68(15) . .
O22 S2 C21 104.46(15) . .

loop_
_geom_bond_atom_site_label_1
_geom_bond_atom_site_label_2
_geom_bond_distance
_geom_bond_site_symmetry_2
C1 C2 1.383(5) .
C1 C6 1.408(4) .
C1 S1 1.790(3) .
C2 C3 1.369(5) .
C2 H2 0.9500 .
C3 C4 1.382(5) .
C3 H3 0.9500 .
C4 C5 1.385(5) .
C4 H4 0.9500 .
C5 C6 1.385(5) .
C5 H5 0.9500 .
C6 N1 1.433(4) .
C7 N1 1.299(4) .
C7 C11 1.436(5) .
C7 H7 0.9500 .
C11 C16 1.400(5) .
C11 C12 1.408(4) .
C12 C13 1.379(5) .
C12 H12 0.9500 .
C13 C14 1.386(5) .
C13 H13 0.9500 .
C14 C15 1.387(5) .
C14 H14 0.9500 .
C15 C16 1.396(5) .
C15 H15 0.9500 .
C16 O1 1.342(4) .
C21 C22 1.394(4) .
C21 C26 1.396(4) .
C21 S2 1.772(3) .
C22 C23 1.381(5) .
C22 H22 0.9500 .
C23 C24 1.376(5) .
C23 H23 0.9500 .
C24 C25 1.385(4) .
C24 H24 0.9500 .
C25 C26 1.388(5) .
C25 H25 0.9500 .
C26 N2 1.438(4) .
C27 N2 1.294(4) .
C27 C31 1.429(4) .
C27 H27 0.9500 .
C31 C32 1.402(4) .
C31 C36 1.408(4) .
C32 C33 1.383(4) .
C32 H32 0.9500 .
C33 C34 1.394(5) .
C33 H33 0.9500 .
C34 C35 1.381(4) .
C34 H34 0.9500 .
C35 C36 1.395(4) .
C35 H35 0.9500 .
C36 O2 1.342(4) .
N1 H1 0.8800 .
N2 H2N 0.8800 .
O1 H1O 0.973(18) .
O2 H2O 0.919(18) .
O11 S1 1.444(3) .
O12 S1 1.440(2) .
O13 S1 1.461(2) .
O21 S2 1.447(2) .
O22 S2 1.458(2) .
O23 S2 1.444(2) .

loop_
_geom_hbond_atom_site_label_D
_geom_hbond_atom_site_label_H
_geom_hbond_atom_site_label_A
_geom_hbond_distance_DH
_geom_hbond_distance_HA
_geom_hbond_distance_DA
_geom_hbond_angle_DHA
_geom_hbond_site_symmetry_A
N1 H1 O1 0.88 1.98 2.647(4) 131.4 .
N1 H1 O11 0.88 1.99 2.725(4) 140.1 .
N1 H1 S1 0.88 2.77 3.187(3) 110.2 .
N2 H2N O2 0.88 1.95 2.626(3) 133.0 .
N2 H2N O21 0.88 2.48 3.015(4) 119.3 .
N2 H2N O23 0.88 2.53 3.137(3) 127.2 .
N2 H2N S2 0.88 2.60 3.048(3) 112.3 .
O2 H2O O13 0.919(18) 1.690(19) 2.606(3) 174(3) 2_665
O2 H2O S1 0.919(18) 2.77(2) 3.627(2) 155(3) 2_665
O1 H1O O22 0.973(18) 1.624(19) 2.593(3) 174(3) 2_565
O1 H1O S2 0.973(18) 2.63(2) 3.484(2) 147(3) 2_565
